data_2203852
loop_
_publ_author_name
'Ng, Seik Weng'

_publ_section_title
;
 Rerefinement of
 dichloro[3-(1,10-phenanthrolin-2-yl)-5,6-diphenyl-1,2,4-triazine]copper(II)
 as an anhydrous structure
;
_journal_issue 7
_journal_name_full 'Acta Crystallographica Section E'
_journal_page_first m937
_journal_page_last m938
_journal_paper_doi 10.1107/S1600536804013509
_journal_volume 60
_journal_year 2004
_chemical_formula_iupac '[Cu (C27 H17 N5) Cl2]'
_chemical_formula_moiety 'C27 H17 N5, 2Cl, Cu'
_chemical_formula_sum 'C27 H17 Cl2 Cu N5'
_chemical_formula_weight 545.90
_chemical_name_systematic
;
 3-(1,10-Phenanthrolin-2-yl)-5,6-diphenyl-as-triazinedichlorocopper(II)
;
_space_group_IT_number 2
_symmetry_cell_setting triclinic
_symmetry_space_group_name_Hall '-P 1'
_symmetry_space_group_name_H-M 'P -1'
_atom_sites_solution_hydrogens geom
_atom_sites_solution_primary direct
_atom_sites_solution_secondary difmap
_audit_creation_method SHELXL-97
_cell_angle_alpha 98.8780(10)
_cell_angle_beta 90.545(2)
_cell_angle_gamma 107.2440(10)
_cell_formula_units_Z 2
_cell_length_a 10.3200(10)
_cell_length_b 10.4410(10)
_cell_length_c 11.7930(10)
_cell_measurement_reflns_used 1900
_cell_measurement_temperature 298(2)
_cell_measurement_theta_max 22.6
_cell_measurement_theta_min 2.5
_cell_volume 1196.99(19)
_computing_cell_refinement 'SAINT (Bruker, 2000)'
_computing_data_collection 'SMART (Bruker, 2000)'
_computing_data_reduction SAINT
_computing_molecular_graphics 'ORTEPII (Johnson, 1976)'
_computing_publication_material SHELXL97
_computing_structure_refinement 'SHELXL97 (Sheldrick, 1997)'
_computing_structure_solution 'Atomic coordinates taken from published structure'
_diffrn_ambient_temperature 298(2)
_diffrn_measured_fraction_theta_full 0.97
_diffrn_measured_fraction_theta_max 0.97
_diffrn_measurement_device_type 'Bruker SMART area-detector diffractometer'
_diffrn_measurement_method '\f and \w scan'
_diffrn_radiation_monochromator graphite
_diffrn_radiation_source 'fine-focus sealed tube'
_diffrn_radiation_type MoK\a
_diffrn_radiation_wavelength 0.71073
_diffrn_reflns_av_R_equivalents 0.0339
_diffrn_reflns_av_sigmaI/netI 0.0649
_diffrn_reflns_limit_h_max 12
_diffrn_reflns_limit_h_min -13
_diffrn_reflns_limit_k_max 13
_diffrn_reflns_limit_k_min -13
_diffrn_reflns_limit_l_max 15
_diffrn_reflns_limit_l_min -15
_diffrn_reflns_number 10453
_diffrn_reflns_theta_full 27.5
_diffrn_reflns_theta_max 27.49
_diffrn_reflns_theta_min 1.75
_diffrn_standards_decay_% 0
_diffrn_standards_interval_count 0
_diffrn_standards_interval_time 0
_diffrn_standards_number 0
_exptl_absorpt_coefficient_mu 1.162
_exptl_absorpt_correction_T_max 0.845
_exptl_absorpt_correction_T_min 0.472
_exptl_absorpt_correction_type multi-scan
_exptl_absorpt_process_details '(SADABS; Bruker, 2000)'
_exptl_crystal_colour Blue
_exptl_crystal_density_diffrn 1.515
_exptl_crystal_density_method 'not measured'
_exptl_crystal_description Prism
_exptl_crystal_F_000 554
_exptl_crystal_size_max 0.20
_exptl_crystal_size_mid 0.15
_exptl_crystal_size_min 0.15
_refine_diff_density_max 1.11
_refine_diff_density_min -0.26
_refine_ls_extinction_method none
_refine_ls_goodness_of_fit_ref 1.00
_refine_ls_hydrogen_treatment constr
_refine_ls_matrix_type full
_refine_ls_number_parameters 316
_refine_ls_number_reflns 5360
_refine_ls_number_restraints 0
_refine_ls_restrained_S_all 1.00
_refine_ls_R_factor_all 0.092
_refine_ls_R_factor_gt 0.050
_refine_ls_shift/su_max 0.001
_refine_ls_shift/su_mean <0.001
_refine_ls_structure_factor_coef Fsqd
_refine_ls_weighting_details 'calc w = 1/[\s^2^(Fo^2^)+(0.0702P)^2^] where P = (Fo^2^+2Fc^2^)/3'
_refine_ls_weighting_scheme calc
_refine_ls_wR_factor_gt 0.117
_refine_ls_wR_factor_ref 0.136
_reflns_number_gt 3445
_reflns_number_total 5360
_reflns_threshold_expression I>2\s(I)
_cod_data_source_file bt6465.cif
_cod_data_source_block I
_cod_depositor_comments
;
The following automatic conversions were performed:
'_symmetry_cell_setting' value 'Triclinic' changed to 'triclinic'
according to '/home/saulius/struct/CIF-dictionaries/cif_core.dic'
dictionary named 'cif_core.dic' version 2.4.1 from 2010-06-29.

Automatic conversion script
Id: cif_fix_enum 1527 2010-12-29 10:47:43Z saulius 

The following automatic conversions were performed:

'_symmetry_cell_setting' value 'Triclinic' changed to 'triclinic'
according to /home/saulius/struct/CIF-dictionaries/cif_core.dic
dictionary named 'cif_core.dic' version 2.4.1 from 2010-06-29.

Automatic conversion script
Id: cif_fix_values 1715 2011-07-08 13:25:40Z adriana 
;
_cod_original_cell_volume 1197.0(2)
_cod_database_code 2203852
_cod_database_fobs_code 2203852

loop_
_symmetry_equiv_pos_as_xyz
'x, y, z'
'-x, -y, -z'

loop_
_atom_site_label
_atom_site_fract_x
_atom_site_fract_y
_atom_site_fract_z
_atom_site_U_iso_or_equiv
_atom_site_adp_type
_atom_site_calc_flag
_atom_site_refinement_flags
_atom_site_occupancy
_atom_site_type_symbol
Cu1 0.54285(5) 0.62780(4) 0.74972(4) 0.0378(2) Uani d . 1 Cu
Cl1 0.73870(10) 0.72230(10) 0.88098(8) 0.0461(3) Uani d . 1 Cl
Cl2 0.49850(10) 0.40463(9) 0.71560(10) 0.0532(3) Uani d . 1 Cl
N1 0.4049(3) 0.6418(3) 0.8773(3) 0.0388(7) Uani d . 1 N
N2 0.5157(3) 0.8029(3) 0.7347(3) 0.0375(7) Uani d . 1 N
N3 0.6456(3) 0.6799(3) 0.6012(2) 0.0378(7) Uani d . 1 N
N4 0.7204(3) 0.6113(3) 0.5408(3) 0.0397(7) Uani d . 1 N
N5 0.7233(3) 0.8652(3) 0.4994(3) 0.0399(7) Uani d . 1 N
C1 0.3515(4) 0.5601(4) 0.9505(3) 0.0490(10) Uani d . 1 C
C2 0.2721(5) 0.5935(5) 1.0390(4) 0.0570(10) Uani d . 1 C
C3 0.2504(5) 0.7191(5) 1.0538(4) 0.0580(10) Uani d . 1 C
C4 0.3067(4) 0.8102(4) 0.9782(3) 0.0460(10) Uani d . 1 C
C5 0.2944(4) 0.9435(4) 0.9847(4) 0.0550(10) Uani d . 1 C
C6 0.3514(4) 1.0267(4) 0.9083(4) 0.0530(10) Uani d . 1 C
C7 0.4272(4) 0.9816(4) 0.8175(3) 0.0450(10) Uani d . 1 C
C8 0.4424(4) 0.8530(4) 0.8129(3) 0.0390(10) Uani d . 1 C
C9 0.3828(4) 0.7650(4) 0.8921(3) 0.0390(10) Uani d . 1 C
C10 0.4918(5) 1.0577(4) 0.7347(4) 0.0520(10) Uani d . 1 C
C11 0.5662(5) 1.0054(4) 0.6546(3) 0.0490(10) Uani d . 1 C
C12 0.5775(4) 0.8762(4) 0.6582(3) 0.0390(10) Uani d . 1 C
C13 0.6543(4) 0.8045(4) 0.5808(3) 0.0380(10) Uani d . 1 C
C14 0.7921(4) 0.7954(4) 0.4342(3) 0.0380(10) Uani d . 1 C
C15 0.7952(4) 0.6671(4) 0.4603(3) 0.0380(10) Uani d . 1 C
C16 0.8623(4) 0.8584(4) 0.3396(3) 0.0400(10) Uani d . 1 C
C17 0.8652(4) 0.7832(4) 0.2325(3) 0.0470(10) Uani d . 1 C
C18 0.9329(4) 0.8462(5) 0.1465(3) 0.0540(10) Uani d . 1 C
C19 0.9995(4) 0.9837(5) 0.1677(4) 0.0570(10) Uani d . 1 C
C20 0.9978(4) 1.0593(5) 0.2732(4) 0.0530(10) Uani d . 1 C
C21 0.9268(4) 0.9968(4) 0.3590(4) 0.0480(10) Uani d . 1 C
C22 0.8804(4) 0.5891(4) 0.4026(3) 0.0410(10) Uani d . 1 C
C23 0.8230(5) 0.4522(4) 0.3615(4) 0.0550(10) Uani d . 1 C
C24 0.9003(6) 0.3775(5) 0.3040(4) 0.0670(10) Uani d . 1 C
C25 1.0346(6) 0.4386(6) 0.2894(4) 0.0680(10) Uani d . 1 C
C26 1.0930(5) 0.5722(5) 0.3331(4) 0.0660(10) Uani d . 1 C
C27 1.0154(4) 0.6473(5) 0.3883(4) 0.0550(10) Uani d . 1 C
H1 0.3673 0.4761 0.9430 0.059 Uiso calc R 1 H
H2 0.2342 0.5316 1.0875 0.068 Uiso calc R 1 H
H3 0.1991 0.7433 1.1131 0.070 Uiso calc R 1 H
H5 0.2458 0.9748 1.0429 0.066 Uiso calc R 1 H
H6 0.3410 1.1130 0.9150 0.064 Uiso calc R 1 H
H10 0.4841 1.1442 0.7341 0.062 Uiso calc R 1 H
H11 0.6083 1.0551 0.5989 0.059 Uiso calc R 1 H
H17 0.8214 0.6901 0.2187 0.056 Uiso calc R 1 H
H18 0.9335 0.7961 0.0743 0.065 Uiso calc R 1 H
H19 1.0463 1.0256 0.1098 0.068 Uiso calc R 1 H
H20 1.0440 1.1519 0.2872 0.064 Uiso calc R 1 H
H21 0.9226 1.0482 0.4299 0.057 Uiso calc R 1 H
H23 0.7321 0.4100 0.3724 0.066 Uiso calc R 1 H
H24 0.8609 0.2858 0.2753 0.080 Uiso calc R 1 H
H25 1.0859 0.3887 0.2496 0.082 Uiso calc R 1 H
H26 1.1851 0.6129 0.3257 0.079 Uiso calc R 1 H
H27 1.0557 0.7391 0.4164 0.066 Uiso calc R 1 H

loop_
_atom_site_aniso_label
_atom_site_aniso_U_11
_atom_site_aniso_U_22
_atom_site_aniso_U_33
_atom_site_aniso_U_12
_atom_site_aniso_U_13
_atom_site_aniso_U_23
Cu1 0.0491(3) 0.0284(2) 0.0430(3) 0.0196(2) 0.0135(2) 0.0106(2)
Cl1 0.0487(6) 0.0407(5) 0.0486(6) 0.0149(5) 0.0070(4) 0.0032(4)
Cl2 0.0657(7) 0.0277(5) 0.0676(7) 0.0161(5) 0.0059(5) 0.0081(5)
N1 0.046(2) 0.036(2) 0.039(2) 0.018(2) 0.0110(10) 0.0110(10)
N2 0.047(2) 0.032(2) 0.040(2) 0.0200(10) 0.018(2) 0.0110(10)
N3 0.049(2) 0.033(2) 0.038(2) 0.020(2) 0.0140(10) 0.0090(10)
N4 0.053(2) 0.034(2) 0.039(2) 0.023(2) 0.013(2) 0.0080(10)
N5 0.052(2) 0.034(2) 0.037(2) 0.016(2) 0.015(2) 0.0120(10)
C1 0.058(3) 0.042(2) 0.051(2) 0.018(2) 0.014(2) 0.016(2)
C2 0.068(3) 0.055(3) 0.053(3) 0.021(2) 0.025(2) 0.022(2)
C3 0.061(3) 0.070(3) 0.050(3) 0.027(2) 0.027(2) 0.015(2)
C4 0.048(2) 0.052(3) 0.045(2) 0.024(2) 0.016(2) 0.011(2)
C5 0.060(3) 0.060(3) 0.056(3) 0.036(2) 0.024(2) 0.004(2)
C6 0.064(3) 0.045(2) 0.063(3) 0.036(2) 0.017(2) 0.006(2)
C7 0.055(3) 0.040(2) 0.048(2) 0.029(2) 0.012(2) 0.009(2)
C8 0.044(2) 0.038(2) 0.041(2) 0.023(2) 0.009(2) 0.006(2)
C9 0.045(2) 0.040(2) 0.039(2) 0.022(2) 0.013(2) 0.009(2)
C10 0.074(3) 0.037(2) 0.058(3) 0.032(2) 0.017(2) 0.016(2)
C11 0.074(3) 0.039(2) 0.048(2) 0.029(2) 0.019(2) 0.020(2)
C12 0.050(2) 0.031(2) 0.040(2) 0.020(2) 0.010(2) 0.007(2)
C13 0.049(2) 0.034(2) 0.038(2) 0.018(2) 0.012(2) 0.008(2)
C14 0.044(2) 0.036(2) 0.033(2) 0.013(2) 0.006(2) 0.003(2)
C15 0.046(2) 0.035(2) 0.032(2) 0.014(2) 0.004(2) 0.003(2)
C16 0.048(2) 0.044(2) 0.032(2) 0.018(2) 0.008(2) 0.010(2)
C17 0.052(3) 0.050(2) 0.037(2) 0.014(2) 0.005(2) 0.006(2)
C18 0.055(3) 0.070(3) 0.035(2) 0.017(2) 0.009(2) 0.009(2)
C19 0.052(3) 0.076(3) 0.053(3) 0.025(2) 0.019(2) 0.034(2)
C20 0.052(3) 0.048(3) 0.063(3) 0.014(2) 0.014(2) 0.021(2)
C21 0.058(3) 0.036(2) 0.049(2) 0.014(2) 0.012(2) 0.006(2)
C22 0.051(2) 0.044(2) 0.035(2) 0.025(2) 0.010(2) 0.007(2)
C23 0.057(3) 0.049(3) 0.066(3) 0.026(2) 0.008(2) 0.006(2)
C24 0.086(4) 0.060(3) 0.064(3) 0.043(3) 0.004(3) -0.004(2)
C25 0.087(4) 0.093(4) 0.050(3) 0.065(3) 0.024(3) 0.013(3)
C26 0.058(3) 0.079(4) 0.076(3) 0.038(3) 0.029(3) 0.028(3)
C27 0.056(3) 0.057(3) 0.059(3) 0.024(2) 0.014(2) 0.013(2)

loop_
_atom_type_symbol
_atom_type_description
_atom_type_scat_dispersion_real
_atom_type_scat_dispersion_imag
_atom_type_scat_source
C C 0.0033 0.0016 'International Tables Vol C Tables 4.2.6.8 and 6.1.1.4'
H H 0.0000 0.0000 'International Tables Vol C Tables 4.2.6.8 and 6.1.1.4'
N N 0.0061 0.0033 'International Tables Vol C Tables 4.2.6.8 and 6.1.1.4'
Cl Cl 0.1484 0.1585 'International Tables Vol C Tables 4.2.6.8 and 6.1.1.4'
Cu Cu 0.3201 1.2651 'International Tables Vol C Tables 4.2.6.8 and 6.1.1.4'

loop_
_geom_angle_atom_site_label_1
_geom_angle_atom_site_label_2
_geom_angle_atom_site_label_3
_geom_angle
_geom_angle_publ_flag
N1 Cu1 N2 79.30(10) yes
N1 Cu1 N3 154.50(10) yes
N1 Cu1 Cl1 93.90(10) yes
N1 Cu1 Cl2 98.80(10) yes
N2 Cu1 N3 76.30(10) yes
N2 Cu1 Cl1 95.50(10) yes
N2 Cu1 Cl2 155.90(10) yes
N3 Cu1 Cl1 95.80(10) yes
N3 Cu1 Cl2 100.40(10) yes
Cl1 Cu1 Cl2 108.60(10) yes
C1 N1 C9 117.1(3) no
C1 N1 Cu1 131.2(3) no
C9 N1 Cu1 111.2(2) no
C12 N2 C8 120.2(3) no
C12 N2 Cu1 122.0(2) no
C8 N2 Cu1 117.5(2) no
C13 N3 N4 118.4(3) no
C13 N3 Cu1 114.6(2) no
N4 N3 Cu1 125.9(2) no
C15 N4 N3 118.8(3) no
C13 N5 C14 116.3(3) no
N1 C1 C2 123.2(4) no
C3 C2 C1 119.4(4) no
C2 C3 C4 119.4(4) no
C9 C4 C3 116.2(4) no
C9 C4 C5 118.6(4) no
C3 C4 C5 125.3(4) no
C6 C5 C4 122.3(4) no
C5 C6 C7 120.3(4) no
C8 C7 C10 116.7(3) no
C8 C7 C6 117.5(4) no
C10 C7 C6 125.7(4) no
N2 C8 C7 122.5(3) no
N2 C8 C9 114.8(3) no
C7 C8 C9 122.6(3) no
N1 C9 C4 124.8(3) no
N1 C9 C8 116.5(3) no
C4 C9 C8 118.7(3) no
C11 C10 C7 120.4(4) no
C10 C11 C12 118.7(4) no
N2 C12 C11 121.4(3) no
N2 C12 C13 112.2(3) no
C11 C12 C13 126.4(3) no
N5 C13 N3 126.1(3) no
N5 C13 C12 119.6(3) no
N3 C13 C12 114.3(3) no
N5 C14 C15 119.1(3) no
N5 C14 C16 116.6(3) no
C15 C14 C16 124.3(3) no
N4 C15 C14 120.9(3) no
N4 C15 C22 115.5(3) no
C14 C15 C22 123.6(3) no
C21 C16 C17 119.5(4) no
C21 C16 C14 118.5(3) no
C17 C16 C14 122.0(4) no
C18 C17 C16 120.0(4) no
C19 C18 C17 119.9(4) no
C20 C19 C18 120.8(4) no
C19 C20 C21 119.5(4) no
C16 C21 C20 120.3(4) no
C27 C22 C23 118.5(4) no
C27 C22 C15 122.3(4) no
C23 C22 C15 119.2(4) no
C22 C23 C24 120.2(4) no
C25 C24 C23 120.1(5) no
C26 C25 C24 120.0(4) no
C25 C26 C27 119.9(5) no
C22 C27 C26 121.2(4) no
N1 C1 H1 118.4 no
C2 C1 H1 118.4 no
C3 C2 H2 120.3 no
C1 C2 H2 120.3 no
C2 C3 H3 120.3 no
C4 C3 H3 120.3 no
C6 C5 H5 118.9 no
C4 C5 H5 118.9 no
C5 C6 H6 119.8 no
C7 C6 H6 119.8 no
C11 C10 H10 119.8 no
C7 C10 H10 119.8 no
C10 C11 H11 120.6 no
C12 C11 H11 120.6 no
C18 C17 H17 120.0 no
C16 C17 H17 120.0 no
C19 C18 H18 120.1 no
C17 C18 H18 120.1 no
C20 C19 H19 119.6 no
C18 C19 H19 119.6 no
C19 C20 H20 120.3 no
C21 C20 H20 120.3 no
C16 C21 H21 119.9 no
C20 C21 H21 119.9 no
C22 C23 H23 119.9 no
C24 C23 H23 119.9 no
C25 C24 H24 119.9 no
C23 C24 H24 119.9 no
C26 C25 H25 120.0 no
C24 C25 H25 120.0 no
C25 C26 H26 120.1 no
C27 C26 H26 120.1 no
C22 C27 H27 119.4 no
C26 C27 H27 119.4 no

loop_
_geom_bond_atom_site_label_1
_geom_bond_atom_site_label_2
_geom_bond_distance
_geom_bond_publ_flag
Cu1 N1 2.100(3) yes
Cu1 N2 1.963(3) yes
Cu1 N3 2.116(3) yes
Cu1 Cl1 2.3960(10) yes
Cu1 Cl2 2.2080(10) yes
N1 C1 1.317(5) no
N1 C9 1.358(4) no
N2 C12 1.320(4) no
N2 C8 1.340(4) no
N3 C13 1.337(4) no
N3 N4 1.341(4) no
N4 C15 1.325(4) no
N5 C13 1.328(4) no
N5 C14 1.331(4) no
C1 C2 1.398(6) no
C2 C3 1.380(6) no
C3 C4 1.407(6) no
C4 C9 1.400(5) no
C4 C5 1.425(5) no
C5 C6 1.364(6) no
C6 C7 1.435(5) no
C7 C8 1.391(5) no
C7 C10 1.402(5) no
C8 C9 1.426(5) no
C10 C11 1.374(5) no
C11 C12 1.395(5) no
C12 C13 1.474(5) no
C14 C15 1.430(5) no
C14 C16 1.470(5) no
C15 C22 1.470(5) no
C16 C21 1.382(5) no
C16 C17 1.387(5) no
C17 C18 1.377(5) no
C18 C19 1.377(6) no
C19 C20 1.370(6) no
C20 C21 1.386(5) no
C22 C27 1.369(6) no
C22 C23 1.381(6) no
C23 C24 1.386(6) no
C24 C25 1.367(7) no
C25 C26 1.359(7) no
C26 C27 1.380(6) no
C1 H1 0.93 no
C2 H2 0.93 no
C3 H3 0.93 no
C5 H5 0.93 no
C6 H6 0.93 no
C10 H10 0.93 no
C11 H11 0.93 no
C17 H17 0.93 no
C18 H18 0.93 no
C19 H19 0.93 no
C20 H20 0.93 no
C21 H21 0.93 no
C23 H23 0.93 no
C24 H24 0.93 no
C25 H25 0.93 no
C26 H26 0.93 no
C27 H27 0.93 no

loop_
_geom_torsion_atom_site_label_1
_geom_torsion_atom_site_label_2
_geom_torsion_atom_site_label_3
_geom_torsion_atom_site_label_4
_geom_torsion
_geom_torsion_publ_flag
N2 Cu1 N1 C1 -178.6(4) no
N3 Cu1 N1 C1 164.0(3) no
Cl2 Cu1 N1 C1 25.8(4) no
Cl1 Cu1 N1 C1 -83.7(4) no
N2 Cu1 N1 C9 -7.1(3) no
N3 Cu1 N1 C9 -24.6(5) no
Cl2 Cu1 N1 C9 -162.8(3) no
Cl1 Cu1 N1 C9 87.7(3) no
N1 Cu1 N2 C12 -179.7(3) no
N3 Cu1 N2 C12 -7.3(3) no
Cl2 Cu1 N2 C12 -92.1(4) no
Cl1 Cu1 N2 C12 87.3(3) no
N1 Cu1 N2 C8 6.9(3) no
N3 Cu1 N2 C8 179.2(3) no
Cl2 Cu1 N2 C8 94.5(3) no
Cl1 Cu1 N2 C8 -86.1(3) no
N2 Cu1 N3 C13 7.3(3) no
N1 Cu1 N3 C13 24.9(5) no
Cl2 Cu1 N3 C13 162.9(3) no
Cl1 Cu1 N3 C13 -87.0(3) no
N2 Cu1 N3 N4 174.7(3) no
N1 Cu1 N3 N4 -167.6(3) no
Cl2 Cu1 N3 N4 -29.7(3) no
Cl1 Cu1 N3 N4 80.5(3) no
C13 N3 N4 C15 -2.9(5) no
Cu1 N3 N4 C15 -169.9(3) no
C9 N1 C1 C2 1.5(6) no
Cu1 N1 C1 C2 172.6(3) no
N1 C1 C2 C3 -1.8(7) no
C1 C2 C3 C4 1.1(7) no
C2 C3 C4 C9 -0.3(7) no
C2 C3 C4 C5 -178.9(4) no
C9 C4 C5 C6 1.5(7) no
C3 C4 C5 C6 -179.8(5) no
C4 C5 C6 C7 -0.1(7) no
C5 C6 C7 C8 -1.5(7) no
C5 C6 C7 C10 -179.2(4) no
C12 N2 C8 C7 0.3(6) no
Cu1 N2 C8 C7 173.8(3) no
C12 N2 C8 C9 -178.9(3) no
Cu1 N2 C8 C9 -5.4(5) no
C10 C7 C8 N2 0.6(6) no
C6 C7 C8 N2 -177.3(4) no
C10 C7 C8 C9 179.8(4) no
C6 C7 C8 C9 1.9(6) no
C1 N1 C9 C4 -0.6(6) no
Cu1 N1 C9 C4 -173.4(3) no
C1 N1 C9 C8 179.4(4) no
Cu1 N1 C9 C8 6.6(4) no
C3 C4 C9 N1 0.0(6) no
C5 C4 C9 N1 178.7(4) no
C3 C4 C9 C8 -180.0(4) no
C5 C4 C9 C8 -1.2(6) no
N2 C8 C9 N1 -1.2(5) no
C7 C8 C9 N1 179.6(4) no
N2 C8 C9 C4 178.7(4) no
C7 C8 C9 C4 -0.5(6) no
C8 C7 C10 C11 -0.3(7) no
C6 C7 C10 C11 177.4(4) no
C7 C10 C11 C12 -0.8(7) no
C8 N2 C12 C11 -1.4(6) no
Cu1 N2 C12 C11 -174.7(3) no
C8 N2 C12 C13 179.2(3) no
Cu1 N2 C12 C13 6.0(5) no
C10 C11 C12 N2 1.7(7) no
C10 C11 C12 C13 -179.1(4) no
C14 N5 C13 N3 -1.5(6) no
C14 N5 C13 C12 178.8(3) no
N4 N3 C13 N5 5.3(6) no
Cu1 N3 C13 N5 173.8(3) no
N4 N3 C13 C12 -175.0(3) no
Cu1 N3 C13 C12 -6.5(4) no
N2 C12 C13 N5 -179.4(3) no
C11 C12 C13 N5 1.3(6) no
N2 C12 C13 N3 0.9(5) no
C11 C12 C13 N3 -178.4(4) no
C13 N5 C14 C15 -4.3(5) no
C13 N5 C14 C16 176.6(3) no
N3 N4 C15 C14 -2.7(5) no
N3 N4 C15 C22 176.6(3) no
N5 C14 C15 N4 6.5(6) no
C16 C14 C15 N4 -174.4(4) no
N5 C14 C15 C22 -172.7(4) no
C16 C14 C15 C22 6.3(6) no
N5 C14 C16 C21 39.8(5) no
C15 C14 C16 C21 -139.3(4) no
N5 C14 C16 C17 -140.0(4) no
C15 C14 C16 C17 40.9(6) no
C21 C16 C17 C18 0.5(6) no
C14 C16 C17 C18 -179.6(4) no
C16 C17 C18 C19 1.1(6) no
C17 C18 C19 C20 -1.0(7) no
C18 C19 C20 C21 -0.7(7) no
C17 C16 C21 C20 -2.2(6) no
C14 C16 C21 C20 177.9(4) no
C19 C20 C21 C16 2.3(6) no
N4 C15 C22 C27 -131.1(4) no
C14 C15 C22 C27 48.2(6) no
N4 C15 C22 C23 48.6(5) no
C14 C15 C22 C23 -132.0(4) no
C27 C22 C23 C24 -2.0(6) no
C15 C22 C23 C24 178.2(4) no
C22 C23 C24 C25 1.1(7) no
C23 C24 C25 C26 1.1(7) no
C24 C25 C26 C27 -2.4(7) no
C23 C22 C27 C26 0.7(6) no
C15 C22 C27 C26 -179.5(4) no
C25 C26 C27 C22 1.5(7) no
